data_4121300
loop_
_publ_author_name
'Timothy A. Su'
'Jonathan R. Widawsky'
'Haixing Li'
'Rebekka S. Klausen'
'James L. Leighton'
'Michael L. Steigerwald'
'Latha Venkataraman'
'Colin Nuckolls'

_publ_section_title
;
 Silicon Ring Strain Creates High-Conductance Pathways in Single-Molecule
 Circuits
;
_journal_name_full 'Journal of the American Chemical Society'
_journal_page_first 18331
_journal_page_last 18334
_journal_paper_doi 10.1021/ja410656a
_journal_volume 135
_journal_year 2013
_chemical_formula_sum 'C17 H20 S2 Si'
_chemical_formula_weight 316.54
_chemical_name_systematic
; 
 ? 
;
_space_group_IT_number 33
_symmetry_cell_setting orthorhombic
_symmetry_space_group_name_Hall 'P 2c -2n'
_symmetry_space_group_name_H-M 'P n a 21'
_atom_sites_solution_hydrogens geom
_atom_sites_solution_primary direct
_atom_sites_solution_secondary difmap
_audit_creation_method SHELXL-97
_cell_angle_alpha 90.00
_cell_angle_beta 90.00
_cell_angle_gamma 90.00
_cell_formula_units_Z 4
_cell_length_a 28.882(3)
_cell_length_b 7.1096(6)
_cell_length_c 8.0556(7)
_cell_measurement_reflns_used 9953
_cell_measurement_temperature 130(2)
_cell_measurement_theta_max 32.04
_cell_measurement_theta_min 2.53
_cell_volume 1654.1(3)
_computing_cell_refinement 'Bruker SAINT'
_computing_data_collection 'Bruker APEX2'
_computing_data_reduction 'Bruker SAINT'
_computing_molecular_graphics 'Bruker SHELXTL'
_computing_publication_material 'Bruker SHELXTL'
_computing_structure_refinement 'SHELXL-97 (Sheldrick, 2008)'
_computing_structure_solution 'SHELXS-97 (Sheldrick, 2008)'
_diffrn_ambient_temperature 130(2)
_diffrn_measured_fraction_theta_full 0.971
_diffrn_measured_fraction_theta_max 0.971
_diffrn_measurement_device_type 'Bruker APEX-II CCD'
_diffrn_measurement_method '\f and \w scans'
_diffrn_radiation_monochromator graphite
_diffrn_radiation_source 'fine-focus sealed tube'
_diffrn_radiation_type MoK\a
_diffrn_radiation_wavelength 0.71073
_diffrn_reflns_av_R_equivalents 0.0480
_diffrn_reflns_av_sigmaI/netI 0.0398
_diffrn_reflns_limit_h_max 43
_diffrn_reflns_limit_h_min -43
_diffrn_reflns_limit_k_max 10
_diffrn_reflns_limit_k_min -10
_diffrn_reflns_limit_l_max 12
_diffrn_reflns_limit_l_min -12
_diffrn_reflns_number 26980
_diffrn_reflns_theta_full 32.61
_diffrn_reflns_theta_max 32.61
_diffrn_reflns_theta_min 1.41
_exptl_absorpt_coefficient_mu 0.383
_exptl_absorpt_correction_T_max 0.9664
_exptl_absorpt_correction_T_min 0.8347
_exptl_absorpt_correction_type empirical
_exptl_absorpt_process_details SADABS
_exptl_crystal_colour COLORLESS
_exptl_crystal_density_diffrn 1.271
_exptl_crystal_description BLOCK
_exptl_crystal_F_000 672
_exptl_crystal_size_max 0.49
_exptl_crystal_size_mid 0.16
_exptl_crystal_size_min 0.09
_refine_diff_density_max 0.370
_refine_diff_density_min -0.251
_refine_diff_density_rms 0.059
_refine_ls_abs_structure_details 'Flack H D (1983), Acta Cryst. A39, 876-881'
_refine_ls_abs_structure_Flack 0.04(6)
_refine_ls_extinction_method none
_refine_ls_goodness_of_fit_ref 1.060
_refine_ls_hydrogen_treatment constr
_refine_ls_matrix_type full
_refine_ls_number_parameters 184
_refine_ls_number_reflns 5761
_refine_ls_number_restraints 1
_refine_ls_restrained_S_all 1.060
_refine_ls_R_factor_all 0.0514
_refine_ls_R_factor_gt 0.0408
_refine_ls_shift/su_max 0.000
_refine_ls_shift/su_mean 0.000
_refine_ls_structure_factor_coef Fsqd
_refine_ls_weighting_details 'calc w=1/[\s^2^(Fo^2^)+(0.0389P)^2^+0.5124P] where P=(Fo^2^+2Fc^2^)/3'
_refine_ls_weighting_scheme calc
_refine_ls_wR_factor_gt 0.0873
_refine_ls_wR_factor_ref 0.0913
_reflns_number_gt 5005
_reflns_number_total 5761
_reflns_threshold_expression >2sigma(I)
_cod_data_source_file ja410656a_si_002.cif
_cod_data_source_block tsws10
_cod_original_cell_volume 1654.1(2)
_cod_database_code 4121300

loop_
_symmetry_equiv_pos_as_xyz
'x, y, z'
'-x, -y, z+1/2'
'x+1/2, -y+1/2, z'
'-x+1/2, y+1/2, z+1/2'

loop_
_atom_site_label
_atom_site_type_symbol
_atom_site_fract_x
_atom_site_fract_y
_atom_site_fract_z
_atom_site_U_iso_or_equiv
_atom_site_adp_type
_atom_site_occupancy
_atom_site_symmetry_multiplicity
_atom_site_calc_flag
_atom_site_refinement_flags
Si1 Si -0.104629(17) 1.01180(6) 0.05766(6) 0.01888(10) Uani 1 1 d .
S1 S -0.232142(19) 0.65267(7) 0.63222(7) 0.03074(12) Uani 1 1 d .
S2 S 0.088872(16) 0.55818(6) 0.03208(6) 0.02421(10) Uani 1 1 d .
C1 C -0.10293(7) 1.2751(2) 0.0620(3) 0.0262(4) Uani 1 1 d .
H1A H -0.1112 1.3309 0.1706 0.031 Uiso 1 1 calc R
H1B H -0.0740 1.3302 0.0176 0.031 Uiso 1 1 calc R
C2 C -0.14357(8) 1.2685(3) -0.0651(3) 0.0289(4) Uani 1 1 d .
H2A H -0.1741 1.2777 -0.0096 0.035 Uiso 1 1 calc R
H2B H -0.1409 1.3688 -0.1498 0.035 Uiso 1 1 calc R
C3 C -0.13538(7) 1.0700(3) -0.1406(2) 0.0280(4) Uani 1 1 d .
H3A H -0.1152 1.0693 -0.2401 0.034 Uiso 1 1 calc R
H3B H -0.1640 0.9967 -0.1594 0.034 Uiso 1 1 calc R
C4 C -0.14461(6) 0.9089(2) 0.2159(2) 0.0184(3) Uani 1 1 d .
C5 C -0.16158(7) 1.0153(3) 0.3494(2) 0.0218(4) Uani 1 1 d .
H5A H -0.1541 1.1451 0.3568 0.026 Uiso 1 1 calc R
C6 C -0.18924(7) 0.9338(3) 0.4709(2) 0.0231(4) Uani 1 1 d .
H6A H -0.2009 1.0090 0.5590 0.028 Uiso 1 1 calc R
C7 C -0.20006(6) 0.7422(3) 0.4648(2) 0.0211(3) Uani 1 1 d .
C8 C -0.18501(7) 0.6367(3) 0.3296(2) 0.0216(3) Uani 1 1 d .
H8A H -0.1932 0.5076 0.3207 0.026 Uiso 1 1 calc R
C9 C -0.15793(6) 0.7211(3) 0.2073(2) 0.0204(3) Uani 1 1 d .
H9A H -0.1482 0.6479 0.1150 0.024 Uiso 1 1 calc R
C10 C -0.04910(6) 0.8770(2) 0.0585(2) 0.0204(3) Uani 1 1 d .
C11 C -0.04137(6) 0.7215(3) 0.1602(2) 0.0208(3) Uani 1 1 d .
H11A H -0.0652 0.6828 0.2339 0.025 Uiso 1 1 calc R
C12 C -0.00014(7) 0.6210(2) 0.1579(2) 0.0221(4) Uani 1 1 d .
H12A H 0.0038 0.5154 0.2287 0.026 Uiso 1 1 calc R
C13 C 0.03540(6) 0.6756(2) 0.0514(2) 0.0202(3) Uani 1 1 d .
C14 C 0.02894(7) 0.8330(3) -0.0493(3) 0.0266(4) Uani 1 1 d .
H14A H 0.0531 0.8735 -0.1208 0.032 Uiso 1 1 calc R
C15 C -0.01257(7) 0.9303(3) -0.0457(3) 0.0265(4) Uani 1 1 d .
H15A H -0.0164 1.0365 -0.1160 0.032 Uiso 1 1 calc R
C16 C -0.23019(8) 0.4038(3) 0.5987(3) 0.0334(5) Uani 1 1 d .
H16A H -0.2439 0.3390 0.6942 0.050 Uiso 1 1 calc R
H16B H -0.1979 0.3637 0.5856 0.050 Uiso 1 1 calc R
H16C H -0.2476 0.3724 0.4981 0.050 Uiso 1 1 calc R
C17 C 0.08147(8) 0.3485(3) 0.1514(4) 0.0398(5) Uani 1 1 d .
H17A H 0.1094 0.2706 0.1425 0.060 Uiso 1 1 calc R
H17B H 0.0548 0.2781 0.1091 0.060 Uiso 1 1 calc R
H17C H 0.0762 0.3816 0.2679 0.060 Uiso 1 1 calc R

loop_
_atom_site_aniso_label
_atom_site_aniso_U_11
_atom_site_aniso_U_22
_atom_site_aniso_U_33
_atom_site_aniso_U_23
_atom_site_aniso_U_13
_atom_site_aniso_U_12
Si1 0.0229(2) 0.0165(2) 0.0173(2) 0.00093(18) 0.00002(19) -0.00028(17)
S1 0.0336(3) 0.0308(2) 0.0278(2) 0.0051(2) 0.0110(2) 0.0014(2)
S2 0.02186(19) 0.0257(2) 0.0251(2) 0.00063(19) 0.00315(18) 0.00261(17)
C1 0.0309(9) 0.0198(8) 0.0278(9) 0.0011(8) 0.0017(8) -0.0006(7)
C2 0.0319(11) 0.0287(10) 0.0261(10) 0.0086(8) 0.0004(8) 0.0049(8)
C3 0.0328(11) 0.0311(11) 0.0200(8) 0.0015(8) -0.0023(8) -0.0004(8)
C4 0.0175(8) 0.0198(8) 0.0179(7) 0.0008(6) -0.0021(6) 0.0025(6)
C5 0.0271(9) 0.0174(8) 0.0208(8) -0.0006(6) -0.0018(7) -0.0009(7)
C6 0.0245(9) 0.0285(10) 0.0164(7) -0.0007(7) -0.0008(7) 0.0029(8)
C7 0.0178(8) 0.0256(9) 0.0199(8) 0.0040(7) 0.0004(6) 0.0011(7)
C8 0.0208(8) 0.0189(8) 0.0251(9) 0.0014(7) 0.0005(7) 0.0006(7)
C9 0.0192(8) 0.0201(8) 0.0218(8) -0.0008(7) 0.0004(7) 0.0020(7)
C10 0.0242(8) 0.0191(7) 0.0179(8) -0.0021(7) 0.0018(7) -0.0005(6)
C11 0.0208(8) 0.0219(8) 0.0197(8) 0.0029(7) 0.0040(6) -0.0014(7)
C12 0.0270(9) 0.0185(8) 0.0207(8) 0.0023(7) 0.0023(7) -0.0001(7)
C13 0.0202(7) 0.0201(8) 0.0203(8) -0.0022(7) 0.0003(7) -0.0011(6)
C14 0.0272(10) 0.0260(10) 0.0265(9) 0.0063(8) 0.0078(8) -0.0006(8)
C15 0.0294(10) 0.0229(9) 0.0273(9) 0.0083(8) 0.0056(8) 0.0026(8)
C16 0.0370(11) 0.0297(10) 0.0335(12) 0.0059(8) 0.0090(9) -0.0077(9)
C17 0.0337(11) 0.0294(10) 0.0563(15) 0.0111(11) 0.0095(11) 0.0093(9)

loop_
_atom_type_symbol
_atom_type_description
_atom_type_scat_dispersion_real
_atom_type_scat_dispersion_imag
_atom_type_scat_source
C C 0.0033 0.0016 'International Tables Vol C Tables 4.2.6.8 and 6.1.1.4'
H H 0.0000 0.0000 'International Tables Vol C Tables 4.2.6.8 and 6.1.1.4'
Si Si 0.0817 0.0704 'International Tables Vol C Tables 4.2.6.8 and 6.1.1.4'
S S 0.1246 0.1234 'International Tables Vol C Tables 4.2.6.8 and 6.1.1.4'

loop_
_geom_angle_atom_site_label_1
_geom_angle_atom_site_label_2
_geom_angle_atom_site_label_3
_geom_angle
C10 Si1 C4 109.09(8)
C10 Si1 C1 119.35(9)
C4 Si1 C1 113.25(9)
C10 Si1 C3 121.55(9)
C4 Si1 C3 112.02(9)
C1 Si1 C3 78.91(10)
C10 Si1 C2 143.81(8)
C4 Si1 C2 107.09(8)
C1 Si1 C2 41.20(8)
C3 Si1 C2 41.11(8)
C7 S1 C16 103.04(10)
C13 S2 C17 104.06(9)
C2 C1 Si1 86.45(12)
C3 C2 C1 99.76(15)
C3 C2 Si1 52.39(9)
C1 C2 Si1 52.35(9)
C2 C3 Si1 86.51(12)
C9 C4 C5 117.30(16)
C9 C4 Si1 120.85(13)
C5 C4 Si1 121.83(13)
C6 C5 C4 121.05(17)
C5 C6 C7 120.62(17)
C8 C7 C6 118.88(17)
C8 C7 S1 124.79(15)
C6 C7 S1 116.33(14)
C7 C8 C9 119.74(17)
C4 C9 C8 122.25(17)
C11 C10 C15 116.51(16)
C11 C10 Si1 123.12(13)
C15 C10 Si1 120.37(14)
C12 C11 C10 122.50(16)
C11 C12 C13 119.80(16)
C12 C13 C14 118.89(16)
C12 C13 S2 124.63(14)
C14 C13 S2 116.48(14)
C15 C14 C13 120.31(18)
C14 C15 C10 121.97(18)

loop_
_geom_bond_atom_site_label_1
_geom_bond_atom_site_label_2
_geom_bond_distance
Si1 C10 1.8684(18)
Si1 C4 1.8688(19)
Si1 C1 1.8729(18)
Si1 C3 1.874(2)
Si1 C2 2.361(2)
S1 C7 1.7560(19)
S1 C16 1.791(2)
S2 C13 1.7624(17)
S2 C17 1.787(2)
C1 C2 1.558(3)
C2 C3 1.555(3)
C4 C9 1.391(2)
C4 C5 1.404(2)
C5 C6 1.390(3)
C6 C7 1.399(3)
C7 C8 1.392(3)
C8 C9 1.394(3)
C10 C11 1.394(2)
C10 C15 1.401(3)
C11 C12 1.389(3)
C12 C13 1.393(2)
C13 C14 1.395(2)
C14 C15 1.385(3)
